data_8101795
loop_
_publ_author_name
'He, H.-Y.'
'Zhou, Y.-L.'
'Zhu, L.-G.'

_publ_section_title
;
Crystal structure of diaqua(4,4'-bipyridine)(5-hydroxy-1,3-benzenedicarboxylato)
cobalt(II) 4,4'-bipyridine dimethylsulfoxide solvate, 
Co(H~2~O)~2~(C~10~H~8~N~2~)[C~6~H~3~OH(COO)~2~] &#x00B7; 
C~10~H~8~N~2~ &#x00B7; (CH~3~)~2~SO
;
_journal_issue 3
_journal_name_full 'Zeitschrift f\"ur Kristallographie - New Crystal Structures'
_journal_page_first 445
_journal_page_last 447
_journal_volume 220
_journal_year 2005
_chemical_formula_moiety 'C18 H16 Co N2 O7, C10 H8 N2, C2 H6 O S'
_chemical_formula_sum 'C30 H30 Co N4 O8 S'
_chemical_formula_weight 665.57
_chemical_name_systematic
;
diaqua(4,4'-bipyridine)(5-hydroxy-1,3-benzenedicarboxylato)cobalt(II) 
4,4'-bipyridine dimethylsulfoxide solvate 
;
_space_group_IT_number 56
_symmetry_cell_setting orthorhombic
_symmetry_space_group_name_Hall '-P 2ab 2ac'
_symmetry_space_group_name_H-M 'P c c n'
_atom_sites_solution_hydrogens geom
_atom_sites_solution_primary direct
_atom_sites_solution_secondary difmap
_audit_creation_method SHELXL-97
_cell_angle_alpha 90.00
_cell_angle_beta 90.00
_cell_angle_gamma 90.00
_cell_formula_units_Z 8
_cell_length_a 13.8965(18)
_cell_length_b 19.237(2)
_cell_length_c 22.753(3)
_cell_measurement_reflns_used 1663
_cell_measurement_temperature 293(2)
_cell_measurement_theta_max 22.98
_cell_measurement_theta_min 2.931
_cell_volume 6082.5(13)
_computing_cell_refinement 'SAINT (Bruker, 2002)'
_computing_data_collection 'SMART (Bruker, 2002)'
_computing_data_reduction SAINT
_computing_molecular_graphics 'Ortep-3 for Windows (Farrugia, 1997)'
_computing_publication_material 'WinGX (Farrugia, 1999)'
_computing_structure_refinement 'SHELXL-97 (Sheldrick, 1997)'
_computing_structure_solution 'SHELXS-97 (Sheldrick, 1997)'
_diffrn_ambient_temperature 293(2)
_diffrn_measured_fraction_theta_full 0.999
_diffrn_measured_fraction_theta_max 0.999
_diffrn_measurement_device_type 'Bruker APEX CCD'
_diffrn_measurement_method omega/phi
_diffrn_radiation_monochromator graphite
_diffrn_radiation_source 'fine-focus sealed tube'
_diffrn_radiation_type MoK\a
_diffrn_radiation_wavelength 0.71073
_diffrn_reflns_av_R_equivalents 0.1421
_diffrn_reflns_av_sigmaI/netI 0.1233
_diffrn_reflns_limit_h_max 16
_diffrn_reflns_limit_h_min -16
_diffrn_reflns_limit_k_max 19
_diffrn_reflns_limit_k_min -22
_diffrn_reflns_limit_l_max 27
_diffrn_reflns_limit_l_min -23
_diffrn_reflns_number 29620
_diffrn_reflns_theta_full 25.10
_diffrn_reflns_theta_max 25.10
_diffrn_reflns_theta_min 1.81
_diffrn_standards_number 0
_exptl_absorpt_coefficient_mu 0.690
_exptl_absorpt_correction_T_max 0.9598
_exptl_absorpt_correction_T_min 0.7652
_exptl_absorpt_correction_type multi-scan
_exptl_absorpt_process_details 'SADABS (Bruker, 2002)'
_exptl_crystal_colour red
_exptl_crystal_density_diffrn 1.454
_exptl_crystal_density_method 'not measured'
_exptl_crystal_description plate
_exptl_crystal_F_000 2760
_exptl_crystal_size_max 0.41
_exptl_crystal_size_mid 0.08
_exptl_crystal_size_min 0.06
_refine_diff_density_max 1.183
_refine_diff_density_min -1.100
_refine_diff_density_rms 0.114
_refine_ls_extinction_method none
_refine_ls_goodness_of_fit_ref 0.980
_refine_ls_hydrogen_treatment constr
_refine_ls_matrix_type full
_refine_ls_number_parameters 405
_refine_ls_number_reflns 5419
_refine_ls_number_restraints 0
_refine_ls_restrained_S_all 0.980
_refine_ls_R_factor_all 0.1394
_refine_ls_R_factor_gt 0.0782
_refine_ls_shift/su_max 0.000
_refine_ls_shift/su_mean <0.001
_refine_ls_structure_factor_coef Fsqd
_refine_ls_weighting_details 'calc w=1/[\s^2^(Fo^2^)+(0.1039P)^2^+0.0000P] where P=(Fo^2^+2Fc^2^)/3'
_refine_ls_weighting_scheme calc
_refine_ls_wR_factor_gt 0.1885
_refine_ls_wR_factor_ref 0.2195
_reflns_number_gt 3060
_reflns_number_total 5419
_reflns_threshold_expression >2\sigma(I)
_cod_data_source_file 1267-1551.cff
_cod_data_source_block cd24551
_cod_depositor_comments
;
The following automatic conversions were performed:
'_symmetry_cell_setting' value 'Orthorhombic' changed to 'orthorhombic'
according to '/home/saulius/struct/CIF-dictionaries/cif_core.dic'
dictionary named 'cif_core.dic' version 2.4.1 from 2010-06-29.

Automatic conversion script
Id: cif_fix_enum 1555 2011-01-17 13:19:09Z saulius 
;
_cod_original_cell_volume 6082.4(13)
_cod_database_code 8101795
_chemical_name_structural 'Co(H2O)2(C10H8N2)(C8H4O5) &#x00B7; C10H8N2 &#x00B7; C2H6OS'

loop_
_symmetry_equiv_pos_as_xyz
'x, y, z'
'-x+1/2, -y+1/2, z'
'-x, y+1/2, -z+1/2'
'x+1/2, -y, -z+1/2'
'-x, -y, -z'
'x-1/2, y-1/2, -z'
'x, -y-1/2, z-1/2'
'-x-1/2, y, z-1/2'

loop_
_atom_site_label
_atom_site_type_symbol
_atom_site_fract_x
_atom_site_fract_y
_atom_site_fract_z
_atom_site_U_iso_or_equiv
_atom_site_adp_type
_atom_site_occupancy
_atom_site_symmetry_multiplicity
_atom_site_Wyckoff_symbol
_atom_site_calc_flag
_atom_site_refinement_flags
_atom_site_disorder_assembly
_atom_site_disorder_group
Co1 Co 0.2500 1.2500 0.22078(5) 0.0215(3) Uani 1 4 c d S . .
Co2 Co 0.2500 0.7500 0.16249(5) 0.0221(3) Uani 1 4 d d S . .
S1 S 0.5139(2) 0.52335(15) 0.08920(14) 0.1048(11) Uani 1 8 e d . . .
O1 O 0.3364(3) 1.16112(19) 0.21667(16) 0.0260(10) Uani 1 8 e d . . .
O2 O 0.2294(3) 1.0769(2) 0.2288(2) 0.0554(15) Uani 1 8 e d . . .
O3 O 0.3312(3) 0.84066(19) 0.16353(16) 0.0251(10) Uani 1 8 e d . . .
O4 O 0.4790(3) 0.8071(2) 0.1884(2) 0.0412(12) Uani 1 8 e d . . .
O5 O 0.6534(3) 1.0350(2) 0.2197(3) 0.0513(15) Uani 1 8 e d . . .
H5A H 0.6854 1.0017 0.2308 0.077 Uiso 1 8 e calc R . .
O6 O 0.1212(3) 1.1898(2) 0.22174(17) 0.0314(10) Uani 1 8 e d . . .
O7 O 0.3809(3) 0.6913(2) 0.16577(19) 0.0386(11) Uani 1 8 e d . . .
O8 O 0.5036(5) 0.5917(3) 0.1169(3) 0.103(2) Uani 1 8 e d . . .
N1 N 0.2500 1.2500 0.1274(3) 0.0265(16) Uani 1 4 c d S . .
N2 N 0.2500 1.2500 -0.1842(3) 0.0315(17) Uani 1 4 c d S . .
N3 N 0.2500 0.7500 0.2567(3) 0.0320(18) Uani 1 4 d d S . .
N4 N 0.2500 0.7500 0.5678(3) 0.0265(16) Uani 1 4 d d S . .
N5 N -0.0293(4) 0.3104(3) 0.5553(3) 0.0566(17) Uani 1 8 e d . . .
N6 N 0.1655(6) -0.0184(4) 0.4796(4) 0.073(2) Uani 1 8 e d . . .
C1 C 0.3127(4) 1.0981(3) 0.2203(2) 0.0255(14) Uani 1 8 e d . . .
C2 C 0.3917(4) 1.0452(3) 0.2129(2) 0.0206(13) Uani 1 8 e d . . .
C3 C 0.4876(4) 1.0647(3) 0.2186(3) 0.0291(15) Uani 1 8 e d . . .
H3 H 0.5039 1.1107 0.2263 0.035 Uiso 1 8 e calc R . .
C4 C 0.5581(4) 1.0148(3) 0.2125(3) 0.0310(15) Uani 1 8 e d . . .
C5 C 0.5349(4) 0.9467(3) 0.1999(3) 0.0276(14) Uani 1 8 e d . . .
H5 H 0.5835 0.9138 0.1955 0.033 Uiso 1 8 e calc R . .
C6 C 0.4400(4) 0.9272(3) 0.1939(2) 0.0207(13) Uani 1 8 e d . . .
C7 C 0.3680(4) 0.9759(3) 0.2004(2) 0.0236(14) Uani 1 8 e d . . .
H7 H 0.3039 0.9629 0.1965 0.028 Uiso 1 8 e calc R . .
C8 C 0.4148(4) 0.8525(3) 0.1811(2) 0.0202(13) Uani 1 8 e d . . .
C9 C 0.2248(4) 1.1939(3) 0.0959(2) 0.0260(14) Uani 1 8 e d . . .
H9 H 0.2072 1.1538 0.1162 0.031 Uiso 1 8 e calc R . .
C10 C 0.2234(4) 1.1921(3) 0.0359(2) 0.0257(14) Uani 1 8 e d . . .
H10 H 0.2044 1.1518 0.0166 0.031 Uiso 1 8 e calc R . .
C11 C 0.2500 1.2500 0.0036(3) 0.0254(19) Uani 1 4 c d S . .
C12 C 0.2500 1.2500 -0.0622(3) 0.030(2) Uani 1 4 c d S . .
C13 C 0.3116(4) 1.2918(3) -0.0936(2) 0.0272(14) Uani 1 8 e d . . .
H13 H 0.3538 1.3213 -0.0740 0.033 Uiso 1 8 e calc R . .
C14 C 0.3106(4) 1.2901(3) -0.1538(3) 0.0308(15) Uani 1 8 e d . . .
H14 H 0.3539 1.3179 -0.1742 0.037 Uiso 1 8 e calc R . .
C15 C 0.2706(5) 0.6936(3) 0.2876(3) 0.0360(17) Uani 1 8 e d . . .
H15 H 0.2838 0.6529 0.2671 0.043 Uiso 1 8 e calc R . .
C16 C 0.2736(5) 0.6912(3) 0.3479(3) 0.0329(16) Uani 1 8 e d . . .
H16 H 0.2914 0.6505 0.3671 0.039 Uiso 1 8 e calc R . .
C17 C 0.2500 0.7500 0.3796(4) 0.037(2) Uani 1 4 d d S . .
C18 C 0.2500 0.7500 0.4457(3) 0.0236(18) Uani 1 4 d d S . .
C19 C 0.2620(4) 0.6897(3) 0.4778(2) 0.0268(14) Uani 1 8 e d . . .
H19 H 0.2709 0.6477 0.4583 0.032 Uiso 1 8 e calc R . .
C20 C 0.2611(4) 0.6911(3) 0.5381(3) 0.0302(15) Uani 1 8 e d . . .
H20 H 0.2684 0.6497 0.5587 0.036 Uiso 1 8 e calc R . .
C21 C -0.0265(5) 0.2880(4) 0.5000(4) 0.050(2) Uani 1 8 e d . . .
H21 H -0.0453 0.3188 0.4707 0.060 Uiso 1 8 e calc R . .
C22 C 0.0016(4) 0.2236(4) 0.4831(3) 0.0454(19) Uani 1 8 e d . . .
H22 H 0.0011 0.2120 0.4434 0.054 Uiso 1 8 e calc R . .
C23 C 0.0314(5) 0.1743(4) 0.5243(3) 0.0368(17) Uani 1 8 e d . . .
C24 C 0.0268(5) 0.1962(4) 0.5829(3) 0.0456(18) Uani 1 8 e d . . .
H24 H 0.0450 0.1661 0.6129 0.055 Uiso 1 8 e calc R . .
C25 C -0.0048(5) 0.2625(4) 0.5963(3) 0.051(2) Uani 1 8 e d . . .
H25 H -0.0095 0.2750 0.6357 0.061 Uiso 1 8 e calc R . .
C26 C 0.0716(5) 0.1070(4) 0.5090(3) 0.0423(18) Uani 1 8 e d . . .
C27 C 0.1067(5) 0.0944(4) 0.4520(4) 0.057(2) Uani 1 8 e d . . .
H27 H 0.1000 0.1275 0.4225 0.068 Uiso 1 8 e calc R . .
C28 C 0.1517(6) 0.0309(5) 0.4409(4) 0.069(2) Uani 1 8 e d . . .
H28 H 0.1737 0.0231 0.4029 0.082 Uiso 1 8 e calc R . .
C29 C 0.1291(7) -0.0072(5) 0.5326(5) 0.078(3) Uani 1 8 e d . . .
H29 H 0.1352 -0.0420 0.5607 0.093 Uiso 1 8 e calc R . .
C30 C 0.0832(5) 0.0525(4) 0.5481(3) 0.053(2) Uani 1 8 e d . . .
H30 H 0.0589 0.0568 0.5860 0.063 Uiso 1 8 e calc R . .
C31 C 0.4089(10) 0.4833(7) 0.0942(7) 0.204(8) Uani 1 8 e d . . .
H31A H 0.3947 0.4742 0.1348 0.306 Uiso 1 8 e calc R . .
H31B H 0.4116 0.4402 0.0731 0.306 Uiso 1 8 e calc R . .
H31C H 0.3595 0.5122 0.0778 0.306 Uiso 1 8 e calc R . .
C32 C 0.5707(14) 0.4727(7) 0.1359(5) 0.225(10) Uani 1 8 e d . . .
H32A H 0.6274 0.4959 0.1499 0.337 Uiso 1 8 e calc R . .
H32B H 0.5887 0.4302 0.1166 0.337 Uiso 1 8 e calc R . .
H32C H 0.5292 0.4623 0.1685 0.337 Uiso 1 8 e calc R . .
H6A H 0.0970 1.1498 0.2138 0.050 Uiso 1 8 e d . . .
H6B H 0.0744 1.2145 0.2350 0.050 Uiso 1 8 e d . . .
H7A H 0.4154 0.7181 0.1876 0.050 Uiso 1 8 e d . . .
H7B H 0.4200 0.6605 0.1521 0.050 Uiso 1 8 e d . . .

loop_
_atom_site_aniso_label
_atom_site_aniso_U_11
_atom_site_aniso_U_22
_atom_site_aniso_U_33
_atom_site_aniso_U_23
_atom_site_aniso_U_13
_atom_site_aniso_U_12
Co1 0.0223(6) 0.0190(6) 0.0232(6) 0.000 0.000 0.0024(5)
Co2 0.0211(6) 0.0207(6) 0.0247(6) 0.000 0.000 -0.0033(5)
S1 0.122(3) 0.0667(19) 0.125(3) -0.0020(18) 0.011(2) -0.0003(19)
O1 0.028(2) 0.018(2) 0.032(2) 0.0002(18) -0.0004(19) -0.0002(19)
O2 0.026(3) 0.025(3) 0.114(5) 0.012(3) 0.023(3) 0.005(2)
O3 0.022(2) 0.020(2) 0.034(2) -0.0045(18) -0.0027(18) -0.0008(18)
O4 0.028(2) 0.021(2) 0.074(3) -0.007(2) -0.019(2) 0.004(2)
O5 0.017(2) 0.024(3) 0.113(5) 0.005(3) -0.025(3) -0.005(2)
O6 0.023(2) 0.023(2) 0.049(3) -0.003(2) 0.004(2) -0.0014(19)
O7 0.027(2) 0.031(3) 0.057(3) -0.015(2) -0.002(2) -0.004(2)
O8 0.100(5) 0.038(4) 0.170(7) -0.038(4) 0.026(5) 0.004(3)
N1 0.031(4) 0.031(4) 0.017(4) 0.000 0.000 0.000(4)
N2 0.035(4) 0.039(5) 0.020(4) 0.000 0.000 -0.003(4)
N3 0.052(5) 0.036(4) 0.008(3) 0.000 0.000 -0.001(4)
N4 0.031(4) 0.031(4) 0.017(3) 0.000 0.000 0.007(4)
N5 0.039(4) 0.058(4) 0.073(5) -0.008(4) -0.002(4) 0.008(3)
N6 0.074(5) 0.055(5) 0.089(6) -0.003(4) -0.003(5) 0.016(4)
C1 0.024(3) 0.025(4) 0.028(3) 0.003(3) 0.003(3) 0.000(3)
C2 0.021(3) 0.018(3) 0.023(3) -0.003(3) -0.004(3) 0.003(3)
C3 0.030(3) 0.015(3) 0.042(4) 0.008(3) -0.011(3) -0.001(3)
C4 0.023(3) 0.024(3) 0.047(4) 0.009(3) -0.011(3) 0.000(3)
C5 0.018(3) 0.020(3) 0.045(4) 0.002(3) -0.005(3) 0.004(3)
C6 0.021(3) 0.016(3) 0.025(3) -0.003(3) -0.004(3) -0.001(3)
C7 0.021(3) 0.019(3) 0.031(3) -0.002(3) 0.001(3) -0.003(3)
C8 0.022(3) 0.019(3) 0.020(3) -0.009(3) 0.002(3) -0.003(3)
C9 0.028(3) 0.029(4) 0.022(3) 0.002(3) -0.002(3) 0.000(3)
C10 0.029(3) 0.032(4) 0.016(3) -0.004(3) 0.003(3) -0.006(3)
C11 0.028(4) 0.035(5) 0.014(4) 0.000 0.000 0.010(4)
C12 0.036(5) 0.040(5) 0.015(4) 0.000 0.000 0.001(5)
C13 0.027(3) 0.034(4) 0.020(3) -0.004(3) 0.000(3) -0.005(3)
C14 0.027(3) 0.029(4) 0.036(4) -0.001(3) 0.003(3) -0.007(3)
C15 0.053(4) 0.023(3) 0.032(4) -0.005(3) -0.002(3) 0.013(3)
C16 0.053(4) 0.026(4) 0.020(3) 0.003(3) -0.001(3) 0.006(3)
C17 0.052(6) 0.043(6) 0.017(5) 0.000 0.000 0.010(5)
C18 0.022(4) 0.036(5) 0.013(4) 0.000 0.000 0.004(4)
C19 0.035(4) 0.028(3) 0.017(3) -0.002(3) 0.003(3) 0.004(3)
C20 0.030(3) 0.028(4) 0.033(4) 0.007(3) 0.005(3) 0.007(3)
C21 0.031(4) 0.057(6) 0.062(5) 0.009(5) -0.007(4) -0.002(4)
C22 0.028(4) 0.056(5) 0.053(5) 0.000(4) 0.005(3) -0.004(4)
C23 0.027(3) 0.041(4) 0.042(4) 0.001(3) -0.004(3) -0.008(3)
C24 0.033(4) 0.055(5) 0.049(5) 0.002(4) 0.002(4) -0.002(4)
C25 0.040(4) 0.065(6) 0.047(5) -0.012(4) 0.001(4) -0.005(4)
C26 0.033(4) 0.051(5) 0.043(4) 0.000(4) -0.001(3) -0.010(4)
C27 0.053(5) 0.054(5) 0.065(6) -0.004(4) -0.011(4) 0.000(4)
C28 0.065(6) 0.067(6) 0.073(7) -0.014(5) 0.005(5) 0.011(5)
C29 0.074(7) 0.052(6) 0.107(8) 0.014(6) -0.004(6) 0.017(5)
C30 0.055(5) 0.052(5) 0.050(5) 0.017(4) 0.000(4) 0.002(4)
C31 0.101(11) 0.113(12) 0.40(3) -0.016(14) 0.039(13) -0.051(10)
C32 0.43(3) 0.136(13) 0.106(10) 0.036(10) -0.115(14) -0.115(16)

loop_
_atom_type_symbol
_atom_type_description
_atom_type_scat_dispersion_real
_atom_type_scat_dispersion_imag
_atom_type_scat_source
C C 0.0033 0.0016 'International Tables Vol C Tables 4.2.6.8 and 6.1.1.4'
H H 0.0000 0.0000 'International Tables Vol C Tables 4.2.6.8 and 6.1.1.4'
N N 0.0061 0.0033 'International Tables Vol C Tables 4.2.6.8 and 6.1.1.4'
O O 0.0106 0.0060 'International Tables Vol C Tables 4.2.6.8 and 6.1.1.4'
S S 0.1246 0.1234 'International Tables Vol C Tables 4.2.6.8 and 6.1.1.4'
Co Co 0.3494 0.9721 'International Tables Vol C Tables 4.2.6.8 and 6.1.1.4'

loop_
_geom_angle_atom_site_label_1
_geom_angle_atom_site_label_2
_geom_angle_atom_site_label_3
_geom_angle
_geom_angle_site_symmetry_1
_geom_angle_site_symmetry_3
_geom_angle_publ_flag
O1 Co1 O1 174.9(2) . 2_575 ?
O1 Co1 N1 87.44(10) . . ?
O1 Co1 N1 87.44(10) 2_575 . ?
O1 Co1 O6 92.22(14) . . ?
O1 Co1 O6 87.84(14) 2_575 . ?
N1 Co1 O6 90.59(11) . . ?
O1 Co1 O6 87.84(14) . 2_575 ?
O1 Co1 O6 92.22(14) 2_575 2_575 ?
N1 Co1 O6 90.59(11) . 2_575 ?
O6 Co1 O6 178.8(2) . 2_575 ?
O1 Co1 N2 92.56(10) . 7_586 ?
O1 Co1 N2 92.56(10) 2_575 7_586 ?
N1 Co1 N2 180.000(2) . 7_586 ?
O6 Co1 N2 89.41(11) . 7_586 ?
O6 Co1 N2 89.41(11) 2_575 7_586 ?
O3 Co2 O3 178.7(2) 2_565 . ?
O3 Co2 N3 89.34(11) 2_565 . ?
O3 Co2 N3 89.34(11) . . ?
O3 Co2 O7 91.05(15) 2_565 . ?
O3 Co2 O7 88.90(15) . . ?
N3 Co2 O7 88.00(12) . . ?
O3 Co2 O7 88.90(15) 2_565 2_565 ?
O3 Co2 O7 91.05(15) . 2_565 ?
N3 Co2 O7 88.00(12) . 2_565 ?
O7 Co2 O7 176.0(2) . 2_565 ?
O3 Co2 N4 90.66(11) 2_565 7_575 ?
O3 Co2 N4 90.66(11) . 7_575 ?
N3 Co2 N4 180.000(1) . 7_575 ?
O7 Co2 N4 92.00(12) . 7_575 ?
O7 Co2 N4 92.00(12) 2_565 7_575 ?
O8 S1 C32 107.5(6) . . ?
O8 S1 C31 107.6(6) . . ?
C32 S1 C31 95.9(8) . . ?
C1 O1 Co1 129.3(4) . . ?
C8 O3 Co2 131.4(4) . . ?
C4 O5 H5A 109.5 . . ?
Co1 O6 H6A 144.00 . . ?
Co1 O6 H6B 110.00 . . ?
H6A O6 H6B 106.00 . . ?
Co2 O7 H7A 100.00 . . ?
Co2 O7 H7B 152.00 . . ?
H7A O7 H7B 106.00 . . ?
C9 N1 C9 115.5(7) . 2_575 ?
C9 N1 Co1 122.2(3) . . ?
C9 N1 Co1 122.2(3) 2_575 . ?
C14 N2 C14 117.5(7) 2_575 . ?
C14 N2 Co1 121.2(4) 2_575 7_585 ?
C14 N2 Co1 121.2(4) . 7_585 ?
C15 N3 C15 115.9(7) 2_565 . ?
C15 N3 Co2 122.1(3) 2_565 . ?
C15 N3 Co2 122.1(3) . . ?
C20 N4 C20 118.8(7) . 2_565 ?
C20 N4 Co2 120.6(4) . 7_576 ?
C20 N4 Co2 120.6(4) 2_565 7_576 ?
C21 N5 C25 115.0(7) . . ?
C28 N6 C29 116.0(8) . . ?
O2 C1 O1 124.8(5) . . ?
O2 C1 C2 118.3(5) . . ?
O1 C1 C2 116.9(5) . . ?
C3 C2 C7 120.0(5) . . ?
C3 C2 C1 120.4(5) . . ?
C7 C2 C1 119.6(5) . . ?
C4 C3 C2 119.0(5) . . ?
C4 C3 H3 120.5 . . ?
C2 C3 H3 120.5 . . ?
C3 C4 C5 121.0(5) . . ?
C3 C4 O5 118.1(5) . . ?
C5 C4 O5 120.9(5) . . ?
C6 C5 C4 120.2(5) . . ?
C6 C5 H5 119.9 . . ?
C4 C5 H5 119.9 . . ?
C5 C6 C7 119.9(5) . . ?
C5 C6 C8 120.1(5) . . ?
C7 C6 C8 120.0(5) . . ?
C6 C7 C2 119.9(5) . . ?
C6 C7 H7 120.1 . . ?
C2 C7 H7 120.1 . . ?
O3 C8 O4 125.1(5) . . ?
O3 C8 C6 116.8(5) . . ?
O4 C8 C6 118.1(5) . . ?
N1 C9 C10 123.8(6) . . ?
N1 C9 H9 118.1 . . ?
C10 C9 H9 118.1 . . ?
C9 C10 C11 120.4(6) . . ?
C9 C10 H10 119.8 . . ?
C11 C10 H10 119.8 . . ?
C10 C11 C10 116.0(7) 2_575 . ?
C10 C11 C12 122.0(4) 2_575 . ?
C10 C11 C12 122.0(4) . . ?
C13 C12 C13 117.3(7) 2_575 . ?
C13 C12 C11 121.4(4) 2_575 . ?
C13 C12 C11 121.4(4) . . ?
C14 C13 C12 120.0(6) . . ?
C14 C13 H13 120.0 . . ?
C12 C13 H13 120.0 . . ?
N2 C14 C13 122.6(6) . . ?
N2 C14 H14 118.7 . . ?
C13 C14 H14 118.7 . . ?
N3 C15 C16 124.4(6) . . ?
N3 C15 H15 117.8 . . ?
C16 C15 H15 117.8 . . ?
C15 C16 C17 119.1(6) . . ?
C15 C16 H16 120.4 . . ?
C17 C16 H16 120.4 . . ?
C16 C17 C16 117.0(8) . 2_565 ?
C16 C17 C18 121.5(4) . . ?
C16 C17 C18 121.5(4) 2_565 . ?
C19 C18 C19 116.2(7) 2_565 . ?
C19 C18 C17 121.9(4) 2_565 . ?
C19 C18 C17 121.9(4) . . ?
C20 C19 C18 120.7(6) . . ?
C20 C19 H19 119.6 . . ?
C18 C19 H19 119.6 . . ?
N4 C20 C19 121.8(6) . . ?
N4 C20 H20 119.1 . . ?
C19 C20 H20 119.1 . . ?
N5 C21 C22 125.0(8) . . ?
N5 C21 H21 117.5 . . ?
C22 C21 H21 117.5 . . ?
C21 C22 C23 121.0(7) . . ?
C21 C22 H22 119.5 . . ?
C23 C22 H22 119.5 . . ?
C22 C23 C24 115.0(7) . . ?
C22 C23 C26 123.9(7) . . ?
C24 C23 C26 120.9(6) . . ?
C25 C24 C23 120.1(7) . . ?
C25 C24 H24 120.0 . . ?
C23 C24 H24 120.0 . . ?
N5 C25 C24 123.8(7) . . ?
N5 C25 H25 118.1 . . ?
C24 C25 H25 118.1 . . ?
C30 C26 C27 115.0(7) . . ?
C30 C26 C23 124.5(7) . . ?
C27 C26 C23 120.5(7) . . ?
C28 C27 C26 118.3(8) . . ?
C28 C27 H27 120.9 . . ?
C26 C27 H27 120.9 . . ?
N6 C28 C27 125.3(9) . . ?
N6 C28 H28 117.3 . . ?
C27 C28 H28 117.3 . . ?
N6 C29 C30 123.6(9) . . ?
N6 C29 H29 118.2 . . ?
C30 C29 H29 118.2 . . ?
C29 C30 C26 121.8(8) . . ?
C29 C30 H30 119.1 . . ?
C26 C30 H30 119.1 . . ?
S1 C31 H31A 109.5 . . ?
S1 C31 H31B 109.5 . . ?
H31A C31 H31B 109.5 . . ?
S1 C31 H31C 109.5 . . ?
H31A C31 H31C 109.5 . . ?
H31B C31 H31C 109.5 . . ?
S1 C32 H32A 109.5 . . ?
S1 C32 H32B 109.5 . . ?
H32A C32 H32B 109.5 . . ?
S1 C32 H32C 109.5 . . ?
H32A C32 H32C 109.5 . . ?
H32B C32 H32C 109.5 . . ?

loop_
_geom_bond_atom_site_label_1
_geom_bond_atom_site_label_2
_geom_bond_distance
_geom_bond_site_symmetry_2
_geom_bond_publ_flag
Co1 O1 2.091(4) . ?
Co1 O1 2.091(4) 2_575 ?
Co1 N1 2.125(6) . ?
Co1 O6 2.132(4) . ?
Co1 O6 2.132(4) 2_575 ?
Co1 N2 2.162(7) 7_586 ?
Co2 O3 2.077(4) 2_565 ?
Co2 O3 2.077(4) . ?
Co2 N3 2.144(6) . ?
Co2 O7 2.142(4) . ?
Co2 O7 2.142(4) 2_565 ?
Co2 N4 2.154(7) 7_575 ?
S1 O8 1.466(6) . ?
S1 C32 1.644(14) . ?
S1 C31 1.654(12) . ?
O1 C1 1.258(6) . ?
O2 C1 1.243(7) . ?
O3 C8 1.250(6) . ?
O4 C8 1.259(7) . ?
O5 C4 1.390(7) . ?
O5 H5A 0.8200 . ?
O6 H6A 0.8600 . ?
O6 H6B 0.8600 . ?
O7 H7A 0.8600 . ?
O7 H7B 0.8600 . ?
N1 C9 1.342(6) . ?
N1 C9 1.342(6) 2_575 ?
N2 C14 1.335(7) 2_575 ?
N2 C14 1.335(7) . ?
N2 Co1 2.162(7) 7_585 ?
N3 C15 1.324(7) 2_565 ?
N3 C15 1.324(7) . ?
N4 C20 1.328(7) . ?
N4 C20 1.328(7) 2_565 ?
N4 Co2 2.154(7) 7_576 ?
N5 C21 1.331(9) . ?
N5 C25 1.353(9) . ?
N6 C28 1.309(10) . ?
N6 C29 1.325(10) . ?
C1 C2 1.507(8) . ?
C2 C3 1.390(8) . ?
C2 C7 1.401(7) . ?
C3 C4 1.379(8) . ?
C3 H3 0.9300 . ?
C4 C5 1.380(8) . ?
C5 C6 1.378(8) . ?
C5 H5 0.9300 . ?
C6 C7 1.379(7) . ?
C6 C8 1.507(7) . ?
C7 H7 0.9300 . ?
C9 C10 1.367(7) . ?
C9 H9 0.9300 . ?
C10 C11 1.384(7) . ?
C10 H10 0.9300 . ?
C11 C10 1.384(7) 2_575 ?
C11 C12 1.497(11) . ?
C12 C13 1.376(7) 2_575 ?
C12 C13 1.376(7) . ?
C13 C14 1.369(8) . ?
C13 H13 0.9300 . ?
C14 H14 0.9300 . ?
C15 C16 1.373(8) . ?
C15 H15 0.9300 . ?
C16 C17 1.382(7) . ?
C16 H16 0.9300 . ?
C17 C16 1.382(7) 2_565 ?
C17 C18 1.503(11) . ?
C18 C19 1.380(7) 2_565 ?
C18 C19 1.380(7) . ?
C19 C20 1.373(8) . ?
C19 H19 0.9300 . ?
C20 H20 0.9300 . ?
C21 C22 1.354(10) . ?
C21 H21 0.9300 . ?
C22 C23 1.396(9) . ?
C22 H22 0.9300 . ?
C23 C24 1.399(9) . ?
C23 C26 1.454(9) . ?
C24 C25 1.384(10) . ?
C24 H24 0.9300 . ?
C25 H25 0.9300 . ?
C26 C30 1.384(9) . ?
C26 C27 1.405(9) . ?
C27 C28 1.395(10) . ?
C27 H27 0.9300 . ?
C28 H28 0.9300 . ?
C29 C30 1.359(11) . ?
C29 H29 0.9300 . ?
C30 H30 0.9300 . ?
C31 H31A 0.9600 . ?
C31 H31B 0.9600 . ?
C31 H31C 0.9600 . ?
C32 H32A 0.9600 . ?
C32 H32B 0.9600 . ?
C32 H32C 0.9600 . ?

loop_
_geom_hbond_atom_site_label_D
_geom_hbond_atom_site_label_H
_geom_hbond_atom_site_label_A
_geom_hbond_distance_DH
_geom_hbond_distance_HA
_geom_hbond_distance_DA
_geom_hbond_angle_DHA
_geom_hbond_site_symmetry_A
O5 H5A O2 0.82 1.87 2.669(6) 163.7 4_575
O6 H6B O4 0.8600 2.2300 2.845(6) 128.4(3) 4_475
O7 H7A O4 0.8600 1.9300 2.661(6) 142.00 .
O7 H7B O8 0.8600 1.9300 2.795(7) 177.00 .

loop_
_geom_torsion_atom_site_label_1
_geom_torsion_atom_site_label_2
_geom_torsion_atom_site_label_3
_geom_torsion_atom_site_label_4
_geom_torsion
_geom_torsion_site_symmetry_1
_geom_torsion_site_symmetry_2
_geom_torsion_site_symmetry_3
_geom_torsion_site_symmetry_4
_geom_torsion_publ_flag
N1 Co1 O1 C1 -96.9(5) . . . . ?
O6 Co1 O1 C1 -6.4(5) . . . . ?
O6 Co1 O1 C1 172.4(5) 2_575 . . . ?
N2 Co1 O1 C1 83.1(5) 7_586 . . . ?
N3 Co2 O3 C8 65.4(5) . . . . ?
O7 Co2 O3 C8 -22.6(5) . . . . ?
O7 Co2 O3 C8 153.4(5) 2_565 . . . ?
N4 Co2 O3 C8 -114.6(5) 7_575 . . . ?
O1 Co1 N1 C9 53.1(3) . . . . ?
O1 Co1 N1 C9 -126.9(3) 2_575 . . . ?
O6 Co1 N1 C9 -39.1(3) . . . . ?
O6 Co1 N1 C9 140.9(3) 2_575 . . . ?
O1 Co1 N1 C9 -126.9(3) . . . 2_575 ?
O1 Co1 N1 C9 53.1(3) 2_575 . . 2_575 ?
O6 Co1 N1 C9 140.9(3) . . . 2_575 ?
O6 Co1 N1 C9 -39.1(3) 2_575 . . 2_575 ?
O3 Co2 N3 C15 -132.3(4) 2_565 . . 2_565 ?
O3 Co2 N3 C15 47.7(4) . . . 2_565 ?
O7 Co2 N3 C15 136.6(4) . . . 2_565 ?
O7 Co2 N3 C15 -43.4(4) 2_565 . . 2_565 ?
O3 Co2 N3 C15 47.7(4) 2_565 . . . ?
O3 Co2 N3 C15 -132.3(4) . . . . ?
O7 Co2 N3 C15 -43.4(4) . . . . ?
O7 Co2 N3 C15 136.6(4) 2_565 . . . ?
Co1 O1 C1 O2 -2.0(9) . . . . ?
Co1 O1 C1 C2 177.3(3) . . . . ?
O2 C1 C2 C3 -163.1(6) . . . . ?
O1 C1 C2 C3 17.5(8) . . . . ?
O2 C1 C2 C7 16.6(8) . . . . ?
O1 C1 C2 C7 -162.7(5) . . . . ?
C7 C2 C3 C4 -0.8(9) . . . . ?
C1 C2 C3 C4 178.9(5) . . . . ?
C2 C3 C4 C5 1.2(9) . . . . ?
C2 C3 C4 O5 -178.5(5) . . . . ?
C3 C4 C5 C6 -0.8(9) . . . . ?
O5 C4 C5 C6 178.9(6) . . . . ?
C4 C5 C6 C7 0.0(9) . . . . ?
C4 C5 C6 C8 -179.0(5) . . . . ?
C5 C6 C7 C2 0.3(9) . . . . ?
C8 C6 C7 C2 179.4(5) . . . . ?
C3 C2 C7 C6 0.1(9) . . . . ?
C1 C2 C7 C6 -179.7(5) . . . . ?
Co2 O3 C8 O4 20.2(9) . . . . ?
Co2 O3 C8 C6 -160.3(4) . . . . ?
C5 C6 C8 O3 -164.9(5) . . . . ?
C7 C6 C8 O3 16.1(8) . . . . ?
C5 C6 C8 O4 14.7(8) . . . . ?
C7 C6 C8 O4 -164.4(5) . . . . ?
C9 N1 C9 C10 -0.4(4) 2_575 . . . ?
Co1 N1 C9 C10 179.6(4) . . . . ?
N1 C9 C10 C11 0.8(8) . . . . ?
C9 C10 C11 C10 -0.4(4) . . . 2_575 ?
C9 C10 C11 C12 179.6(4) . . . . ?
C10 C11 C12 C13 -151.6(4) 2_575 . . 2_575 ?
C10 C11 C12 C13 28.4(4) . . . 2_575 ?
C10 C11 C12 C13 28.4(4) 2_575 . . . ?
C10 C11 C12 C13 -151.6(4) . . . . ?
C13 C12 C13 C14 -0.8(4) 2_575 . . . ?
C11 C12 C13 C14 179.2(4) . . . . ?
C14 N2 C14 C13 -0.8(4) 2_575 . . . ?
Co1 N2 C14 C13 179.2(4) 7_585 . . . ?
C12 C13 C14 N2 1.6(9) . . . . ?
C15 N3 C15 C16 -1.5(5) 2_565 . . . ?
Co2 N3 C15 C16 178.5(5) . . . . ?
N3 C15 C16 C17 2.9(9) . . . . ?
C15 C16 C17 C16 -1.3(4) . . . 2_565 ?
C15 C16 C17 C18 178.7(4) . . . . ?
C16 C17 C18 C19 172.0(4) . . . 2_565 ?
C16 C17 C18 C19 -8.0(4) 2_565 . . 2_565 ?
C16 C17 C18 C19 -8.0(4) . . . . ?
C16 C17 C18 C19 172.0(4) 2_565 . . . ?
C19 C18 C19 C20 0.5(4) 2_565 . . . ?
C17 C18 C19 C20 -179.5(4) . . . . ?
C20 N4 C20 C19 0.5(4) 2_565 . . . ?
Co2 N4 C20 C19 -179.5(4) 7_576 . . . ?
C18 C19 C20 N4 -0.9(8) . . . . ?
C25 N5 C21 C22 -2.5(11) . . . . ?
N5 C21 C22 C23 -0.3(11) . . . . ?
C21 C22 C23 C24 1.8(9) . . . . ?
C21 C22 C23 C26 -173.5(6) . . . . ?
C22 C23 C24 C25 -0.5(9) . . . . ?
C26 C23 C24 C25 175.0(6) . . . . ?
C21 N5 C25 C24 3.9(10) . . . . ?
C23 C24 C25 N5 -2.5(11) . . . . ?
C22 C23 C26 C30 -166.2(7) . . . . ?
C24 C23 C26 C30 18.8(10) . . . . ?
C22 C23 C26 C27 17.0(10) . . . . ?
C24 C23 C26 C27 -158.0(6) . . . . ?
C30 C26 C27 C28 -2.2(10) . . . . ?
C23 C26 C27 C28 174.8(7) . . . . ?
C29 N6 C28 C27 3.4(14) . . . . ?
C26 C27 C28 N6 -0.9(13) . . . . ?
C28 N6 C29 C30 -2.6(14) . . . . ?
N6 C29 C30 C26 -0.5(14) . . . . ?
C27 C26 C30 C29 2.9(11) . . . . ?
C23 C26 C30 C29 -174.0(7) . . . . ?
